data_4323629
loop_
_publ_author_name
'Jean-Pierre Costes'
'Jean-Pierre Laurent'
'Jose Maria Moreno Sanchez'
'Jose Suarez Varela'
'Markku Ahlgren'
'Markku Sundberg'

_publ_section_title
;
 Magnetic Properties of a Series of Trinuclear Complexes (CuL)2Mn.xB (L
 Representing the Deprotonated Form of
 N-(4-Methyl-6-oxo-3-azahept-4-enyl)oxamic Acid and B Representing
 Respectively H2O (x= 5, 4.5, 3, 1), (CH3)2SO (x= 2), and C5H5N (x= 4)).
 Crystal and Molecular Structure of (CuL)2Mn.2(CH3)2SO
;
_journal_name_full 'Inorganic Chemistry'
_journal_page_first 4641
_journal_page_last 4646
_journal_paper_doi 10.1021/ic970372h
_journal_volume 36
_journal_year 1997
_chemical_compound_source 'Laboratoire de Chimie de Coordination, Toulouse, France'
_chemical_formula_analytical C22H34Cu2MnN4O10S2
_chemical_formula_moiety (C9H11CuN2O4)2Mn(C2H6OS)2
_chemical_formula_sum 'C22 H34 Cu2 Mn N4 O10 S2'
_chemical_formula_weight 760.67
_chemical_name_common (CuL)2Mn.2dmso
_chemical_name_systematic
;
bis[N-(4-methyl-6-oxo-3-azahepta-4-enyl)-oxamato(3-)-kappa4N,N',O,O1-
copper(II)]-kappa4O1', O2-manganese(II) (dimethylsulfoxide)2
;
_space_group_IT_number 14
_symmetry_cell_setting monoclinic
_symmetry_space_group_name_Hall '-P 2yn'
_symmetry_space_group_name_H-M 'P 1 21/n 1'
_atom_sites_solution_hydrogens geom
_atom_sites_solution_primary direct
_atom_sites_solution_secondary difmap
_audit_creation_method SHELXL
_cell_angle_alpha 90.00
_cell_angle_beta 92.28(2)
_cell_angle_gamma 90.00
_cell_formula_units_Z 4
_cell_length_a 8.362(2)
_cell_length_b 14.426(3)
_cell_length_c 24.442(6)
_cell_measurement_temperature 293(2)
_cell_volume 2946.1(12)
_computing_structure_refinement 'SHELXL-93 (Sheldrick, 1993)'
_computing_structure_solution 'SHELXS-86 (Sheldrick, 1990)'
_diffrn_ambient_temperature 293(2)
_diffrn_radiation_monochromator graphite
_diffrn_radiation_source 'fine-focus sealed tube'
_diffrn_radiation_type MoK\a
_diffrn_radiation_wavelength 0.71073
_diffrn_reflns_av_R_equivalents 0.0339
_diffrn_reflns_av_sigmaI/netI 0.0879
_diffrn_reflns_limit_h_max 9
_diffrn_reflns_limit_h_min 0
_diffrn_reflns_limit_k_max 17
_diffrn_reflns_limit_k_min 0
_diffrn_reflns_limit_l_max 29
_diffrn_reflns_limit_l_min -29
_diffrn_reflns_number 5700
_diffrn_reflns_theta_max 25.06
_diffrn_reflns_theta_min 2.54
_exptl_absorpt_coefficient_mu 2.053
_exptl_crystal_density_diffrn 1.715
_exptl_crystal_F_000 1556
_exptl_crystal_size_max 0.40
_exptl_crystal_size_mid 0.30
_exptl_crystal_size_min 0.25
_refine_diff_density_max 0.592
_refine_diff_density_min -0.493
_refine_diff_density_rms 0.099
_refine_ls_extinction_coef 0.00000(15)
_refine_ls_extinction_expression Fc^*^=kFc[1+0.001xFc^2^\l^3^/sin(2\q)]^-1/4^
_refine_ls_extinction_method SHELXL
_refine_ls_goodness_of_fit_all 1.036
_refine_ls_goodness_of_fit_obs 1.112
_refine_ls_matrix_type full
_refine_ls_number_parameters 380
_refine_ls_number_reflns 5208
_refine_ls_number_restraints 0
_refine_ls_restrained_S_all 1.053
_refine_ls_restrained_S_obs 1.112
_refine_ls_R_factor_all 0.1210
_refine_ls_R_factor_obs 0.0589
_refine_ls_shift/esd_max -1.088
_refine_ls_shift/esd_mean 0.003
_refine_ls_structure_factor_coef Fsqd
_refine_ls_weighting_details 'w=1/[\s^2^(Fo^2^)+(0.0453P)^2^+7.0200P] where P=(Fo^2^+2Fc^2^)/3'
_refine_ls_weighting_scheme calc
_refine_ls_wR_factor_all 0.1393
_refine_ls_wR_factor_obs 0.1106
_reflns_number_observed 3086
_reflns_number_total 5210
_reflns_observed_criterion >2sigma(I)
_cod_data_source_file ic970372h.cif
_cod_data_source_block C22H34Cu2MnN4O10S2
_cod_depositor_comments
;
The following automatic conversions were performed:

'_refine_ls_weighting_scheme' value 'calc
w=1/[\s^2^(Fo^2^)+(0.0453P)^2^+7.0200P] where P=(Fo^2^+2Fc^2^)/3' was
changed to 'calc'. New tag '_refine_ls_weighting_details' was
created. The value of the new tag was set to
'w=1/[\s^2^(Fo^2^)+(0.0453P)^2^+7.0200P] where P=(Fo^2^+2Fc^2^)/3'.

Automatic conversion script
Id: cif_fix_values 3143 2015-03-26 13:38:13Z robertas 
;
_cod_database_code 4323629

loop_
_symmetry_equiv_pos_as_xyz
'x, y, z'
'-x+1/2, y+1/2, -z+1/2'
'-x, -y, -z'
'x-1/2, -y-1/2, z-1/2'

loop_
_atom_site_aniso_label
_atom_site_aniso_U_11
_atom_site_aniso_U_22
_atom_site_aniso_U_33
_atom_site_aniso_U_23
_atom_site_aniso_U_13
_atom_site_aniso_U_12
Cu1 0.0426(5) 0.0393(5) 0.0308(5) -0.0004(4) -0.0025(4) 0.0020(5)
Cu2 0.0352(5) 0.0402(5) 0.0320(5) 0.0056(4) 0.0070(4) -0.0006(4)
Mn 0.0362(6) 0.0391(6) 0.0269(6) 0.0017(5) 0.0009(5) -0.0011(6)
S1 0.0540(15) 0.0424(14) 0.0411(13) -0.0002(11) -0.0006(12) -0.0020(12)
S11 0.065(9) 0.043(8) 0.026(7) -0.004(6) -0.010(6) -0.001(7)
S2 0.0460(12) 0.0562(14) 0.0486(12) 0.0001(11) 0.0023(9) -0.0007(11)
O1 0.056(3) 0.043(3) 0.032(3) -0.003(2) -0.003(2) 0.008(3)
O2 0.058(3) 0.036(3) 0.038(3) -0.007(3) -0.006(2) 0.006(3)
O3 0.040(3) 0.063(3) 0.030(3) 0.009(3) 0.009(2) 0.006(3)
O4 0.037(3) 0.049(3) 0.029(3) 0.013(2) 0.005(2) 0.007(2)
O5 0.071(4) 0.037(3) 0.039(3) -0.002(2) 0.014(3) 0.008(3)
O6 0.035(3) 0.065(4) 0.055(3) 0.018(3) 0.005(2) -0.008(3)
O21 0.047(3) 0.046(3) 0.038(3) -0.004(2) 0.002(2) 0.005(3)
O22 0.051(3) 0.049(3) 0.030(3) 0.000(2) -0.008(2) 0.013(3)
O41 0.041(3) 0.051(3) 0.032(3) 0.010(2) -0.002(2) -0.003(3)
O42 0.033(3) 0.051(3) 0.027(3) 0.007(2) 0.008(2) 0.002(2)
N1 0.041(4) 0.043(4) 0.028(3) -0.004(3) -0.003(3) 0.005(3)
N2 0.042(4) 0.042(4) 0.031(3) 0.001(3) -0.002(3) 0.005(3)
N3 0.034(3) 0.045(4) 0.032(3) -0.004(3) 0.005(3) -0.004(3)
N4 0.033(3) 0.047(4) 0.036(3) 0.010(3) 0.004(3) -0.003(3)
C1 0.052(5) 0.045(5) 0.041(5) 0.002(4) -0.005(4) 0.018(4)
C2 0.046(5) 0.036(4) 0.042(4) -0.006(3) -0.004(4) 0.009(4)
C3 0.037(4) 0.055(5) 0.045(5) 0.007(4) 0.006(4) -0.005(4)
C4 0.033(4) 0.054(5) 0.046(5) 0.007(4) 0.003(3) -0.011(4)
C11 0.038(4) 0.047(5) 0.038(4) 0.007(4) 0.001(3) -0.005(4)
C12 0.046(5) 0.050(5) 0.029(4) 0.001(4) -0.002(3) -0.001(4)
C13 0.044(4) 0.037(4) 0.033(4) 0.000(4) 0.014(3) -0.007(4)
C14 0.063(6) 0.069(6) 0.034(4) 0.005(4) -0.008(4) 0.014(5)
C15 0.057(5) 0.053(5) 0.049(5) -0.004(4) -0.004(4) 0.002(4)
C21 0.036(4) 0.043(5) 0.033(4) 0.003(4) 0.004(3) -0.004(4)
C22 0.037(4) 0.035(4) 0.036(4) 0.008(4) 0.005(3) -0.004(4)
C31 0.037(4) 0.039(4) 0.035(4) -0.011(4) 0.007(3) -0.007(4)
C32 0.048(5) 0.037(4) 0.032(4) 0.001(3) 0.008(3) -0.013(4)
C33 0.046(5) 0.032(4) 0.033(4) -0.002(3) 0.004(3) -0.003(4)
C34 0.043(5) 0.069(6) 0.042(5) 0.006(4) 0.012(4) -0.011(4)
C35 0.057(5) 0.061(6) 0.036(4) 0.009(4) 0.008(4) 0.015(4)
C41 0.042(4) 0.029(4) 0.031(4) -0.004(3) 0.002(3) 0.001(3)
C42 0.035(4) 0.028(4) 0.033(4) -0.004(3) 0.007(3) 0.004(3)
C51 0.073(6) 0.055(6) 0.067(6) -0.002(5) 0.012(5) 0.017(5)
C52 0.091(8) 0.079(8) 0.131(10) 0.004(7) 0.045(7) -0.005(7)
C61 0.054(6) 0.123(9) 0.052(6) 0.016(6) -0.011(4) -0.019(6)
C62 0.040(5) 0.083(7) 0.057(5) 0.010(5) 0.013(4) -0.017(5)

loop_
_atom_site_label
_atom_site_type_symbol
_atom_site_fract_x
_atom_site_fract_y
_atom_site_fract_z
_atom_site_U_iso_or_equiv
_atom_site_thermal_displace_type
_atom_site_occupancy
_atom_site_calc_flag
_atom_site_refinement_flags
_atom_site_disorder_group
Cu1 Cu 0.13921(11) 0.04396(6) 0.44870(3) 0.0377(3) Uani 1 d . .
Cu2 Cu -0.00443(10) 0.08965(6) 0.05059(3) 0.0357(2) Uani 1 d . .
Mn Mn -0.04195(12) -0.08976(8) 0.24646(4) 0.0341(3) Uani 1 d . .
S1 S 0.0723(3) -0.3062(2) 0.25520(9) 0.0459(6) Uani 0.85 d P 1
S11 S -0.0235(17) -0.3179(9) 0.2147(5) 0.045(3) Uani 0.15 d P 2
S2 S -0.4294(3) -0.1429(2) 0.27925(9) 0.0503(5) Uani 1 d . .
O1 O 0.0930(6) 0.1439(3) 0.4947(2) 0.0438(13) Uani 1 d . .
O2 O 0.0083(6) 0.0898(3) 0.3827(2) 0.0442(13) Uani 1 d . .
O3 O -0.1422(6) 0.1359(4) -0.0053(2) 0.0440(13) Uani 1 d . .
O4 O -0.1779(5) 0.0498(3) 0.1012(2) 0.0382(12) Uani 1 d . .
O5 O 0.0265(6) -0.2267(3) 0.2174(2) 0.0488(14) Uani 1 d . .
O6 O -0.2532(6) -0.1588(4) 0.2776(2) 0.0514(14) Uani 1 d . .
O21 O 0.1248(6) -0.1144(3) 0.3149(2) 0.0433(13) Uani 1 d . .
O22 O -0.0735(6) 0.0339(3) 0.3004(2) 0.0435(13) Uani 1 d . .
O41 O 0.1313(6) -0.0241(3) 0.1939(2) 0.0416(13) Uani 1 d . .
O42 O -0.1944(5) -0.0306(3) 0.1796(2) 0.0369(12) Uani 1 d . .
N1 N 0.2680(7) -0.0260(4) 0.5015(2) 0.0377(15) Uani 1 d . .
N2 N 0.1897(7) -0.0536(4) 0.4006(2) 0.0385(15) Uani 1 d . .
N3 N 0.1924(7) 0.1072(4) 0.0130(2) 0.0367(15) Uani 1 d . .
N4 N 0.1330(6) 0.0514(4) 0.1103(2) 0.0386(15) Uani 1 d . .
C1 C 0.3086(9) -0.1189(5) 0.4830(3) 0.046(2) Uani 1 d . .
H1A H 0.2329(9) -0.1633(5) 0.4968(3) 0.055 Uiso 1 calc R .
H1B H 0.4146(9) -0.1355(5) 0.4973(3) 0.055 Uiso 1 calc R .
C2 C 0.3045(9) -0.1227(5) 0.4211(3) 0.041(2) Uani 1 d . .
H2A H 0.4098(9) -0.1095(5) 0.4077(3) 0.050 Uiso 1 calc R .
H2B H 0.2724(9) -0.1840(5) 0.4085(3) 0.050 Uiso 1 calc R .
C3 C 0.3281(9) 0.0616(5) 0.0417(3) 0.045(2) Uani 1 d . .
H3A H 0.4267(9) 0.0935(5) 0.0338(3) 0.054 Uiso 1 calc R .
H3B H 0.3366(9) -0.0020(5) 0.0293(3) 0.054 Uiso 1 calc R .
C4 C 0.3029(8) 0.0634(5) 0.1038(3) 0.045(2) Uani 1 d . .
H4A H 0.3624(8) 0.0137(5) 0.1220(3) 0.053 Uiso 1 calc R .
H4B H 0.3387(8) 0.1220(5) 0.1194(3) 0.053 Uiso 1 calc R .
C11 C 0.2931(9) 0.0004(5) 0.5526(3) 0.041(2) Uani 1 d . .
C12 C 0.2420(9) 0.0867(6) 0.5725(3) 0.042(2) Uani 1 d . .
H12 H 0.2742(9) 0.1013(6) 0.6083(3) 0.050 Uiso 1 calc R .
C13 C 0.1504(9) 0.1511(5) 0.5449(3) 0.037(2) Uani 1 d . .
C14 C 0.3783(10) -0.0641(6) 0.5930(3) 0.056(2) Uani 1 d . .
H14A H 0.4072(10) -0.1202(6) 0.5747(3) 0.067 Uiso 1 calc R .
H14B H 0.3087(10) -0.0786(6) 0.6221(3) 0.067 Uiso 1 calc R .
H14C H 0.4732(10) -0.0344(6) 0.6079(3) 0.067 Uiso 1 calc R .
C15 C 0.1022(10) 0.2377(5) 0.5740(3) 0.054(2) Uani 1 d . .
H15A H 0.0386(10) 0.2759(5) 0.5494(3) 0.064 Uiso 1 calc R .
H15B H 0.1963(10) 0.2712(5) 0.5862(3) 0.064 Uiso 1 calc R .
H15C H 0.0409(10) 0.2216(5) 0.6050(3) 0.064 Uiso 1 calc R .
C21 C 0.1162(8) -0.0551(5) 0.3531(3) 0.037(2) Uani 1 d . .
C22 C 0.0077(8) 0.0291(5) 0.3444(3) 0.036(2) Uani 1 d . .
C31 C 0.2027(9) 0.1434(5) -0.0354(3) 0.037(2) Uani 1 d . .
C32 C 0.0638(9) 0.1761(5) -0.0656(3) 0.039(2) Uani 1 d . .
H32 H 0.0818(9) 0.2052(5) -0.0987(3) 0.047 Uiso 1 calc R .
C33 C -0.0912(9) 0.1695(5) -0.0516(3) 0.037(2) Uani 1 d . .
C34 C 0.3602(9) 0.1511(6) -0.0633(3) 0.051(2) Uani 1 d . .
H34A H 0.4446(9) 0.1274(6) -0.0394(3) 0.061 Uiso 1 calc R .
H34B H 0.3810(9) 0.2150(6) -0.0715(3) 0.061 Uiso 1 calc R .
H34C H 0.3550(9) 0.1159(6) -0.0966(3) 0.061 Uiso 1 calc R .
C35 C -0.2222(9) 0.2029(6) -0.0897(3) 0.051(2) Uani 1 d . .
H35A H -0.3235(9) 0.1931(6) -0.0734(3) 0.062 Uiso 1 calc R .
H35B H -0.2194(9) 0.1693(6) -0.1235(3) 0.062 Uiso 1 calc R .
H35C H -0.2080(9) 0.2678(6) -0.0966(3) 0.062 Uiso 1 calc R .
C41 C 0.0662(8) 0.0115(5) 0.1515(3) 0.034(2) Uani 1 d . .
C42 C -0.1175(8) 0.0096(5) 0.1433(3) 0.032(2) Uani 1 d . .
C51 C 0.1702(11) -0.3854(6) 0.2129(4) 0.065(3) Uani 1 d . .
H51A H 0.2696(11) -0.3592(6) 0.2021(4) 0.078 Uiso 0.85 calc PR 1
H51B H 0.1034(11) -0.3982(6) 0.1809(4) 0.078 Uiso 0.85 calc PR 1
H51C H 0.1907(11) -0.4420(6) 0.2326(4) 0.078 Uiso 0.85 calc PR 1
H51D H 0.2318(11) -0.3634(6) 0.1832(4) 0.078 Uiso 0.15 calc PR 2
H51E H 0.1468(11) -0.4500(6) 0.2076(4) 0.078 Uiso 0.15 calc PR 2
H51F H 0.2302(11) -0.3771(6) 0.2468(4) 0.078 Uiso 0.15 calc PR 2
C52 C -0.0958(13) -0.3704(7) 0.2674(5) 0.099(4) Uani 1 d . .
H52A H -0.1641(13) -0.3359(7) 0.2906(5) 0.119 Uiso 0.85 calc PR 1
H52B H -0.0650(13) -0.4274(7) 0.2851(5) 0.119 Uiso 0.85 calc PR 1
H52C H -0.1521(13) -0.3836(7) 0.2333(5) 0.119 Uiso 0.85 calc PR 1
H52D H -0.1983(13) -0.3445(7) 0.2750(5) 0.119 Uiso 0.15 calc PR 2
H52E H -0.0241(13) -0.3622(7) 0.2987(5) 0.119 Uiso 0.15 calc PR 2
H52F H -0.1075(13) -0.4353(7) 0.2596(5) 0.119 Uiso 0.15 calc PR 2
C61 C -0.5108(10) -0.1577(8) 0.2121(3) 0.077(3) Uani 1 d . .
H61A H -0.4792(10) -0.1068(8) 0.1897(3) 0.092 Uiso 1 calc R .
H61B H -0.6255(10) -0.1598(8) 0.2129(3) 0.092 Uiso 1 calc R .
H61C H -0.4721(10) -0.2146(8) 0.1972(3) 0.092 Uiso 1 calc R .
C62 C -0.5068(9) -0.2444(6) 0.3093(3) 0.060(2) Uani 1 d . .
H62A H -0.4725(9) -0.2472(6) 0.3472(3) 0.072 Uiso 1 calc R .
H62B H -0.4683(9) -0.2980(6) 0.2906(3) 0.072 Uiso 1 calc R .
H62C H -0.6216(9) -0.2431(6) 0.3063(3) 0.072 Uiso 1 calc R .

loop_
_atom_type_symbol
_atom_type_description
_atom_type_scat_dispersion_real
_atom_type_scat_dispersion_imag
_atom_type_scat_source
C C 0.0033 0.0016 'International Tables Vol C Tables 4.2.6.8 and 6.1.1.4'
H H 0.0000 0.0000 'International Tables Vol C Tables 4.2.6.8 and 6.1.1.4'
N N 0.0061 0.0033 'International Tables Vol C Tables 4.2.6.8 and 6.1.1.4'
O O 0.0106 0.0060 'International Tables Vol C Tables 4.2.6.8 and 6.1.1.4'
S S 0.1246 0.1234 'International Tables Vol C Tables 4.2.6.8 and 6.1.1.4'
Mn Mn 0.3368 0.7283 'International Tables Vol C Tables 4.2.6.8 and 6.1.1.4'
Cu Cu 0.3201 1.2651 'International Tables Vol C Tables 4.2.6.8 and 6.1.1.4'

loop_
_geom_angle_atom_site_label_1
_geom_angle_atom_site_label_2
_geom_angle_atom_site_label_3
_geom_angle
_geom_angle_site_symmetry_1
_geom_angle_site_symmetry_3
_geom_angle_publ_flag
O1 Cu1 N2 177.9(2) . . ?
O1 Cu1 N1 97.1(2) . . ?
N2 Cu1 N1 83.9(2) . . ?
O1 Cu1 O2 96.3(2) . . ?
N2 Cu1 O2 82.8(2) . . ?
N1 Cu1 O2 166.5(2) . . ?
O3 Cu2 N4 175.6(2) . . ?
O3 Cu2 N3 96.7(2) . . ?
N4 Cu2 N3 84.5(2) . . ?
O3 Cu2 O4 96.5(2) . . ?
N4 Cu2 O4 82.8(2) . . ?
N3 Cu2 O4 166.1(2) . . ?
O21 Mn O5 86.2(2) . . ?
O21 Mn O41 95.9(2) . . ?
O5 Mn O41 90.7(2) . . ?
O21 Mn O6 99.2(2) . . ?
O5 Mn O6 85.8(2) . . ?
O41 Mn O6 164.2(2) . . ?
O21 Mn O42 166.5(2) . . ?
O5 Mn O42 105.1(2) . . ?
O41 Mn O42 76.9(2) . . ?
O6 Mn O42 89.0(2) . . ?
O21 Mn O22 76.3(2) . . ?
O5 Mn O22 161.9(2) . . ?
O41 Mn O22 95.6(2) . . ?
O6 Mn O22 92.4(2) . . ?
O42 Mn O22 92.8(2) . . ?
O5 S1 C52 109.0(5) . . ?
O5 S1 C51 104.2(4) . . ?
C52 S1 C51 98.9(5) . . ?
O5 S11 C52 121.8(9) . . ?
O5 S11 C51 103.5(9) . . ?
C52 S11 C51 97.2(8) . . ?
O6 S2 C61 107.5(4) . . ?
O6 S2 C62 105.2(4) . . ?
C61 S2 C62 98.7(4) . . ?
C13 O1 Cu1 123.2(5) . . ?
C22 O2 Cu1 110.2(4) . . ?
C33 O3 Cu2 123.1(4) . . ?
C42 O4 Cu2 110.7(4) . . ?
S11 O5 Mn 142.6(7) . . ?
S1 O5 Mn 123.4(3) . . ?
S2 O6 Mn 138.6(3) . . ?
C21 O21 Mn 113.8(4) . . ?
C22 O22 Mn 112.9(5) . . ?
C41 O41 Mn 112.6(4) . . ?
C42 O42 Mn 113.9(4) . . ?
C11 N1 C1 122.0(6) . . ?
C11 N1 Cu1 123.2(5) . . ?
C1 N1 Cu1 113.8(4) . . ?
C21 N2 C2 125.5(6) . . ?
C21 N2 Cu1 117.4(5) . . ?
C2 N2 Cu1 117.0(4) . . ?
C31 N3 C3 122.6(6) . . ?
C31 N3 Cu2 125.0(5) . . ?
C3 N3 Cu2 111.7(4) . . ?
C41 N4 C4 126.2(6) . . ?
C41 N4 Cu2 117.1(5) . . ?
C4 N4 Cu2 116.5(4) . . ?
N1 C1 C2 110.3(6) . . ?
N1 C1 H1A 109.6(4) . . ?
C2 C1 H1A 109.6(4) . . ?
N1 C1 H1B 109.6(4) . . ?
C2 C1 H1B 109.6(4) . . ?
H1A C1 H1B 108.1 . . ?
N2 C2 C1 107.9(6) . . ?
N2 C2 H2A 110.1(4) . . ?
C1 C2 H2A 110.1(4) . . ?
N2 C2 H2B 110.1(4) . . ?
C1 C2 H2B 110.1(4) . . ?
H2A C2 H2B 108.4 . . ?
N3 C3 C4 109.3(6) . . ?
N3 C3 H3A 109.8(4) . . ?
C4 C3 H3A 109.8(4) . . ?
N3 C3 H3B 109.8(4) . . ?
C4 C3 H3B 109.8(4) . . ?
H3A C3 H3B 108.3 . . ?
N4 C4 C3 106.3(6) . . ?
N4 C4 H4A 110.5(4) . . ?
C3 C4 H4A 110.5(4) . . ?
N4 C4 H4B 110.5(4) . . ?
C3 C4 H4B 110.5(4) . . ?
H4A C4 H4B 108.7 . . ?
N1 C11 C12 123.0(7) . . ?
N1 C11 C14 119.7(7) . . ?
C12 C11 C14 117.3(7) . . ?
C13 C12 C11 127.0(7) . . ?
C13 C12 H12 116.5(4) . . ?
C11 C12 H12 116.5(4) . . ?
O1 C13 C12 126.1(7) . . ?
O1 C13 C15 114.5(7) . . ?
C12 C13 C15 119.3(7) . . ?
C11 C14 H14A 109.5(4) . . ?
C11 C14 H14B 109.5(4) . . ?
H14A C14 H14B 109.5 . . ?
C11 C14 H14C 109.5(4) . . ?
H14A C14 H14C 109.5 . . ?
H14B C14 H14C 109.5 . . ?
C13 C15 H15A 109.5(4) . . ?
C13 C15 H15B 109.5(4) . . ?
H15A C15 H15B 109.5 . . ?
C13 C15 H15C 109.5(4) . . ?
H15A C15 H15C 109.5 . . ?
H15B C15 H15C 109.5 . . ?
O21 C21 N2 129.2(7) . . ?
O21 C21 C22 119.0(6) . . ?
N2 C21 C22 111.8(6) . . ?
O22 C22 O2 125.2(7) . . ?
O22 C22 C21 117.5(6) . . ?
O2 C22 C21 117.2(6) . . ?
N3 C31 C32 121.4(6) . . ?
N3 C31 C34 122.1(7) . . ?
C32 C31 C34 116.6(6) . . ?
C33 C32 C31 127.6(7) . . ?
C33 C32 H32 116.2(4) . . ?
C31 C32 H32 116.2(4) . . ?
O3 C33 C32 126.0(7) . . ?
O3 C33 C35 113.6(6) . . ?
C32 C33 C35 120.4(7) . . ?
C31 C34 H34A 109.5(4) . . ?
C31 C34 H34B 109.5(4) . . ?
H34A C34 H34B 109.5 . . ?
C31 C34 H34C 109.5(4) . . ?
H34A C34 H34C 109.5 . . ?
H34B C34 H34C 109.5 . . ?
C33 C35 H35A 109.5(4) . . ?
C33 C35 H35B 109.5(4) . . ?
H35A C35 H35B 109.5 . . ?
C33 C35 H35C 109.5(4) . . ?
H35A C35 H35C 109.5 . . ?
H35B C35 H35C 109.5 . . ?
O41 C41 N4 129.0(7) . . ?
O41 C41 C42 119.7(6) . . ?
N4 C41 C42 111.2(6) . . ?
O42 C42 O4 125.8(6) . . ?
O42 C42 C41 116.8(6) . . ?
O4 C42 C41 117.5(6) . . ?
S1 C51 H51A 109.5(3) . . ?
S1 C51 H51B 109.5(3) . . ?
H51A C51 H51B 109.5 . . ?
S1 C51 H51C 109.5(3) . . ?
H51A C51 H51C 109.5 . . ?
H51B C51 H51C 109.5 . . ?
S11 C51 H51D 109.5(5) . . ?
S11 C51 H51E 109.5(5) . . ?
H51D C51 H51E 109.5 . . ?
S11 C51 H51F 109.5(4) . . ?
H51D C51 H51F 109.5 . . ?
H51E C51 H51F 109.5 . . ?
S1 C52 H52A 109.5(4) . . ?
S1 C52 H52B 109.5(4) . . ?
H52A C52 H52B 109.5 . . ?
S1 C52 H52C 109.5(4) . . ?
H52A C52 H52C 109.5 . . ?
H52B C52 H52C 109.5 . . ?
S11 C52 H52D 109.5(6) . . ?
S11 C52 H52E 109.5(6) . . ?
H52D C52 H52E 109.5 . . ?
S11 C52 H52F 109.5(6) . . ?
H52D C52 H52F 109.5 . . ?
H52E C52 H52F 109.5 . . ?
S2 C61 H61A 109.5(3) . . ?
S2 C61 H61B 109.5(3) . . ?
H61A C61 H61B 109.5 . . ?
S2 C61 H61C 109.5(4) . . ?
H61A C61 H61C 109.5 . . ?
H61B C61 H61C 109.5 . . ?
S2 C62 H62A 109.5(3) . . ?
S2 C62 H62B 109.5(3) . . ?
H62A C62 H62B 109.5 . . ?
S2 C62 H62C 109.5(3) . . ?
H62A C62 H62C 109.5 . . ?
H62B C62 H62C 109.5 . . ?

loop_
_geom_bond_atom_site_label_1
_geom_bond_atom_site_label_2
_geom_bond_distance
_geom_bond_site_symmetry_2
_geom_bond_publ_flag
Cu1 O1 1.878(5) . ?
Cu1 N2 1.893(6) . ?
Cu1 N1 1.931(6) . ?
Cu1 O2 2.024(5) . ?
Cu2 O3 1.875(5) . ?
Cu2 N4 1.903(6) . ?
Cu2 N3 1.934(5) . ?
Cu2 O4 2.027(4) . ?
Mn O21 2.164(5) . ?
Mn O5 2.184(5) . ?
Mn O41 2.189(5) . ?
Mn O6 2.190(5) . ?
Mn O42 2.205(4) . ?
Mn O22 2.240(5) . ?
S1 O5 1.512(5) . ?
S1 C52 1.719(10) . ?
S1 C51 1.765(8) . ?
S11 O5 1.381(14) . ?
S11 C52 1.63(2) . ?
S11 C51 1.89(2) . ?
S2 O6 1.494(5) . ?
S2 C61 1.764(8) . ?
S2 C62 1.772(8) . ?
O1 C13 1.303(8) . ?
O2 C22 1.281(8) . ?
O3 C33 1.315(8) . ?
O4 C42 1.267(8) . ?
O21 C21 1.270(8) . ?
O22 C22 1.252(8) . ?
O41 C41 1.261(8) . ?
O42 C42 1.258(7) . ?
N1 C11 1.315(9) . ?
N1 C1 1.459(8) . ?
N2 C21 1.292(8) . ?
N2 C2 1.458(8) . ?
N3 C31 1.297(8) . ?
N3 C3 1.467(9) . ?
N4 C41 1.304(8) . ?
N4 C4 1.447(8) . ?
C1 C2 1.513(9) . ?
C1 H1A 0.97 . ?
C1 H1B 0.97 . ?
C2 H2A 0.97 . ?
C2 H2B 0.97 . ?
C3 C4 1.541(9) . ?
C3 H3A 0.97 . ?
C3 H3B 0.97 . ?
C4 H4A 0.97 . ?
C4 H4B 0.97 . ?
C11 C12 1.409(10) . ?
C11 C14 1.515(10) . ?
C12 C13 1.365(10) . ?
C12 H12 0.93 . ?
C13 C15 1.501(10) . ?
C14 H14A 0.96 . ?
C14 H14B 0.96 . ?
C14 H14C 0.96 . ?
C15 H15A 0.96 . ?
C15 H15B 0.96 . ?
C15 H15C 0.96 . ?
C21 C22 1.526(10) . ?
C31 C32 1.431(10) . ?
C31 C34 1.511(9) . ?
C32 C33 1.357(9) . ?
C32 H32 0.93 . ?
C33 C35 1.489(10) . ?
C34 H34A 0.96 . ?
C34 H34B 0.96 . ?
C34 H34C 0.96 . ?
C35 H35A 0.96 . ?
C35 H35B 0.96 . ?
C35 H35C 0.96 . ?
C41 C42 1.541(9) . ?
C51 H51A 0.96 . ?
C51 H51B 0.96 . ?
C51 H51C 0.96 . ?
C51 H51D 0.96 . ?
C51 H51E 0.96 . ?
C51 H51F 0.96 . ?
C52 H52A 0.96 . ?
C52 H52B 0.96 . ?
C52 H52C 0.96 . ?
C52 H52D 0.96 . ?
C52 H52E 0.96 . ?
C52 H52F 0.96 . ?
C61 H61A 0.96 . ?
C61 H61B 0.96 . ?
C61 H61C 0.96 . ?
C62 H62A 0.96 . ?
C62 H62B 0.96 . ?
C62 H62C 0.96 . ?

loop_
_geom_torsion_atom_site_label_1
_geom_torsion_atom_site_label_2
_geom_torsion_atom_site_label_3
_geom_torsion_atom_site_label_4
_geom_torsion
_geom_torsion_site_symmetry_1
_geom_torsion_site_symmetry_2
_geom_torsion_site_symmetry_3
_geom_torsion_site_symmetry_4
_geom_torsion_publ_flag
N2 Cu1 O1 C13 -115.0(61) . . . . ?
N1 Cu1 O1 C13 2.8(6) . . . . ?
O2 Cu1 O1 C13 -179.4(5) . . . . ?
O1 Cu1 O2 C22 -175.0(5) . . . . ?
N2 Cu1 O2 C22 7.0(5) . . . . ?
N1 Cu1 O2 C22 -4.2(12) . . . . ?
N4 Cu2 O3 C33 102.8(28) . . . . ?
N3 Cu2 O3 C33 -2.1(6) . . . . ?
O4 Cu2 O3 C33 -177.6(5) . . . . ?
O3 Cu2 O4 C42 176.4(5) . . . . ?
N4 Cu2 O4 C42 -8.0(5) . . . . ?
N3 Cu2 O4 C42 15.3(11) . . . . ?
C52 S11 O5 S1 51.5(9) . . . . ?
C51 S11 O5 S1 -55.9(6) . . . . ?
C52 S11 O5 Mn -45.0(17) . . . . ?
C51 S11 O5 Mn -152.5(6) . . . . ?
C52 S1 O5 S11 -41.9(9) . . . . ?
C51 S1 O5 S11 62.9(8) . . . . ?
C52 S1 O5 Mn 91.8(5) . . . . ?
C51 S1 O5 Mn -163.4(4) . . . . ?
O21 Mn O5 S11 101.1(10) . . . . ?
O41 Mn O5 S11 -163.0(10) . . . . ?
O6 Mn O5 S11 1.6(10) . . . . ?
O42 Mn O5 S11 -86.3(10) . . . . ?
O22 Mn O5 S11 86.5(12) . . . . ?
O21 Mn O5 S1 32.8(4) . . . . ?
O41 Mn O5 S1 128.7(4) . . . . ?
O6 Mn O5 S1 -66.8(4) . . . . ?
O42 Mn O5 S1 -154.6(3) . . . . ?
O22 Mn O5 S1 18.2(9) . . . . ?
C61 S2 O6 Mn 70.9(6) . . . . ?
C62 S2 O6 Mn 175.3(5) . . . . ?
O21 Mn O6 S2 138.6(5) . . . . ?
O5 Mn O6 S2 -136.0(5) . . . . ?
O41 Mn O6 S2 -58.3(10) . . . . ?
O42 Mn O6 S2 -30.7(5) . . . . ?
O22 Mn O6 S2 62.1(5) . . . . ?
O5 Mn O21 C21 -169.9(5) . . . . ?
O41 Mn O21 C21 99.8(5) . . . . ?
O6 Mn O21 C21 -84.7(5) . . . . ?
O42 Mn O21 C21 42.6(10) . . . . ?
O22 Mn O21 C21 5.5(5) . . . . ?
O21 Mn O22 C22 -4.1(5) . . . . ?
O5 Mn O22 C22 10.9(9) . . . . ?
O41 Mn O22 C22 -98.9(5) . . . . ?
O6 Mn O22 C22 94.8(5) . . . . ?
O42 Mn O22 C22 -176.0(5) . . . . ?
O21 Mn O41 C41 -170.8(5) . . . . ?
O5 Mn O41 C41 102.9(5) . . . . ?
O6 Mn O41 C41 25.9(10) . . . . ?
O42 Mn O41 C41 -2.4(4) . . . . ?
O22 Mn O41 C41 -94.0(5) . . . . ?
O21 Mn O42 C42 60.7(9) . . . . ?
O5 Mn O42 C42 -85.7(5) . . . . ?
O41 Mn O42 C42 1.5(4) . . . . ?
O6 Mn O42 C42 -171.1(5) . . . . ?
O22 Mn O42 C42 96.5(5) . . . . ?
O1 Cu1 N1 C11 2.5(6) . . . . ?
N2 Cu1 N1 C11 -179.4(6) . . . . ?
O2 Cu1 N1 C11 -168.2(8) . . . . ?
O1 Cu1 N1 C1 171.0(5) . . . . ?
N2 Cu1 N1 C1 -10.9(5) . . . . ?
O2 Cu1 N1 C1 0.3(13) . . . . ?
O1 Cu1 N2 C21 -70.5(63) . . . . ?
N1 Cu1 N2 C21 171.5(6) . . . . ?
O2 Cu1 N2 C21 -5.9(5) . . . . ?
O1 Cu1 N2 C2 111.5(61) . . . . ?
N1 Cu1 N2 C2 -6.5(5) . . . . ?
O2 Cu1 N2 C2 176.2(5) . . . . ?
O3 Cu2 N3 C31 1.7(6) . . . . ?
N4 Cu2 N3 C31 -174.0(6) . . . . ?
O4 Cu2 N3 C31 162.7(8) . . . . ?
O3 Cu2 N3 C3 -169.5(5) . . . . ?
N4 Cu2 N3 C3 14.8(5) . . . . ?
O4 Cu2 N3 C3 -8.4(12) . . . . ?
O3 Cu2 N4 C41 86.4(30) . . . . ?
N3 Cu2 N4 C41 -168.3(6) . . . . ?
O4 Cu2 N4 C41 6.2(5) . . . . ?
O3 Cu2 N4 C4 -98.1(29) . . . . ?
N3 Cu2 N4 C4 7.3(5) . . . . ?
O4 Cu2 N4 C4 -178.2(5) . . . . ?
C11 N1 C1 C2 -166.4(7) . . . . ?
Cu1 N1 C1 C2 24.9(8) . . . . ?
C21 N2 C2 C1 -156.8(7) . . . . ?
Cu1 N2 C2 C1 21.0(8) . . . . ?
N1 C1 C2 N2 -28.3(8) . . . . ?
C31 N3 C3 C4 156.3(6) . . . . ?
Cu2 N3 C3 C4 -32.3(7) . . . . ?
C41 N4 C4 C3 149.4(7) . . . . ?
Cu2 N4 C4 C3 -25.8(7) . . . . ?
N3 C3 C4 N4 36.2(8) . . . . ?
C1 N1 C11 C12 -174.2(7) . . . . ?
Cu1 N1 C11 C12 -6.5(10) . . . . ?
C1 N1 C11 C14 4.9(11) . . . . ?
Cu1 N1 C11 C14 172.5(5) . . . . ?
N1 C11 C12 C13 5.8(12) . . . . ?
C14 C11 C12 C13 -173.2(7) . . . . ?
Cu1 O1 C13 C12 -4.3(10) . . . . ?
Cu1 O1 C13 C15 178.3(5) . . . . ?
C11 C12 C13 O1 0.2(13) . . . . ?
C11 C12 C13 C15 177.5(7) . . . . ?
Mn O21 C21 N2 174.5(6) . . . . ?
Mn O21 C21 C22 -6.3(8) . . . . ?
C2 N2 C21 O21 0.7(12) . . . . ?
Cu1 N2 C21 O21 -177.1(6) . . . . ?
C2 N2 C21 C22 -178.6(6) . . . . ?
Cu1 N2 C21 C22 3.7(8) . . . . ?
Mn O22 C22 O2 -178.4(5) . . . . ?
Mn O22 C22 C21 2.3(7) . . . . ?
Cu1 O2 C22 O22 173.7(6) . . . . ?
Cu1 O2 C22 C21 -7.0(7) . . . . ?
O21 C21 C22 O22 2.7(10) . . . . ?
N2 C21 C22 O22 -177.9(6) . . . . ?
O21 C21 C22 O2 -176.6(6) . . . . ?
N2 C21 C22 O2 2.7(9) . . . . ?
C3 N3 C31 C32 171.3(6) . . . . ?
Cu2 N3 C31 C32 1.1(10) . . . . ?
C3 N3 C31 C34 -7.0(11) . . . . ?
Cu2 N3 C31 C34 -177.3(5) . . . . ?
N3 C31 C32 C33 -4.5(12) . . . . ?
C34 C31 C32 C33 173.9(7) . . . . ?
Cu2 O3 C33 C32 -0.2(10) . . . . ?
Cu2 O3 C33 C35 -179.5(5) . . . . ?
C31 C32 C33 O3 4.2(12) . . . . ?
C31 C32 C33 C35 -176.6(7) . . . . ?
Mn O41 C41 N4 -176.0(6) . . . . ?
Mn O41 C41 C42 3.0(7) . . . . ?
C4 N4 C41 O41 0.6(12) . . . . ?
Cu2 N4 C41 O41 175.7(6) . . . . ?
C4 N4 C41 C42 -178.5(6) . . . . ?
Cu2 N4 C41 C42 -3.4(8) . . . . ?
Mn O42 C42 O4 -179.1(5) . . . . ?
Mn O42 C42 C41 -0.5(7) . . . . ?
Cu2 O4 C42 O42 -172.9(5) . . . . ?
Cu2 O4 C42 C41 8.4(7) . . . . ?
O41 C41 C42 O42 -1.8(9) . . . . ?
N4 C41 C42 O42 177.4(6) . . . . ?
O41 C41 C42 O4 177.0(6) . . . . ?
N4 C41 C42 O4 -3.8(9) . . . . ?
O5 S1 C51 S11 -52.0(7) . . . . ?
C52 S1 C51 S11 60.3(8) . . . . ?
O5 S11 C51 S1 59.3(6) . . . . ?
C52 S11 C51 S1 -65.8(7) . . . . ?
O5 S11 C52 S1 -50.7(9) . . . . ?
C51 S11 C52 S1 60.1(6) . . . . ?
O5 S1 C52 S11 39.4(8) . . . . ?
C51 S1 C52 S11 -69.0(8) . . . . ?
